data_7226093
loop_
_publ_author_name
'Zhang, Xiutang'
'Fan, Liming'
'Fan, Weiliu'
'Li, Bin'
'Liu, Guangzeng'
'Liu, Xinzheng'
'Zhao, Xian'

_publ_section_title
;
 Structural diversity, luminescence and photocatalytic properties of six
 coordination polymers based on designed bifunctional
 2-(imidazol-1-yl)terephthalic acid
;
_journal_issue 36
_journal_name_full CrystEngComm
_journal_page_first 6914
_journal_paper_doi 10.1039/C6CE01296E
_journal_volume 18
_journal_year 2016
_chemical_formula_sum 'C34 H28 N8 O11 Zn2'
_chemical_formula_weight 855.38
_chemical_name_systematic
; 
 ? 
;
_space_group_IT_number 13
_symmetry_cell_setting monoclinic
_symmetry_space_group_name_Hall '-P 2yac'
_symmetry_space_group_name_H-M 'P 1 2/n 1'
_atom_sites_solution_hydrogens geom
_atom_sites_solution_primary direct
_atom_sites_solution_secondary difmap
_audit_creation_method SHELXL-97
_audit_update_record
;
2016-07-20 deposited with the CCDC.
2016-08-01 downloaded from the CCDC.
;
_cell_angle_alpha 90.00
_cell_angle_beta 106.831(2)
_cell_angle_gamma 90.00
_cell_formula_units_Z 2
_cell_length_a 15.2246(8)
_cell_length_b 7.3657(4)
_cell_length_c 16.7773(9)
_cell_measurement_reflns_used 8526
_cell_measurement_temperature 296(2)
_cell_measurement_theta_max 23.393
_cell_measurement_theta_min 3.043
_cell_volume 1800.81(17)
_computing_cell_refinement 'Bruker SMART'
_computing_data_collection 'Bruker SMART'
_computing_data_reduction 'Bruker SAINT'
_computing_molecular_graphics 'Bruker SHELXTL'
_computing_publication_material 'Bruker SHELXTL'
_computing_structure_refinement 'SHELXL-97 (Sheldrick, 1997)'
_computing_structure_solution 'SHELXS-97 (Sheldrick, 1990)'
_diffrn_ambient_temperature 296(2)
_diffrn_measured_fraction_theta_full 0.998
_diffrn_measured_fraction_theta_max 0.998
_diffrn_measurement_device_type 'CCD area detector'
_diffrn_measurement_method 'phi and omega scans'
_diffrn_radiation_monochromator graphite
_diffrn_radiation_source 'fine-focus sealed tube'
_diffrn_radiation_type MoK\a
_diffrn_radiation_wavelength 0.71073
_diffrn_reflns_av_R_equivalents 0.0811
_diffrn_reflns_av_sigmaI/netI 0.0414
_diffrn_reflns_limit_h_max 18
_diffrn_reflns_limit_h_min -18
_diffrn_reflns_limit_k_max 8
_diffrn_reflns_limit_k_min -8
_diffrn_reflns_limit_l_max 19
_diffrn_reflns_limit_l_min -19
_diffrn_reflns_number 30952
_diffrn_reflns_theta_full 25.00
_diffrn_reflns_theta_max 25.00
_diffrn_reflns_theta_min 3.04
_diffrn_standards_number 0
_exptl_absorpt_coefficient_mu 1.404
_exptl_absorpt_correction_T_max 0.8805
_exptl_absorpt_correction_T_min 0.8097
_exptl_absorpt_correction_type multi-scan
_exptl_absorpt_process_details 'SADABS; Bruker, 2000'
_exptl_crystal_colour colorless
_exptl_crystal_density_diffrn 1.578
_exptl_crystal_density_method 'not measured'
_exptl_crystal_description block
_exptl_crystal_F_000 872
_exptl_crystal_size_max 0.157
_exptl_crystal_size_mid 0.102
_exptl_crystal_size_min 0.093
_refine_diff_density_max 1.276
_refine_diff_density_min -0.472
_refine_diff_density_rms 0.086
_refine_ls_extinction_method none
_refine_ls_goodness_of_fit_ref 1.030
_refine_ls_hydrogen_treatment mixed
_refine_ls_matrix_type full
_refine_ls_number_parameters 255
_refine_ls_number_reflns 3168
_refine_ls_number_restraints 14
_refine_ls_restrained_S_all 1.057
_refine_ls_R_factor_all 0.0631
_refine_ls_R_factor_gt 0.0419
_refine_ls_shift/su_max 0.000
_refine_ls_shift/su_mean 0.000
_refine_ls_structure_factor_coef Fsqd
_refine_ls_weighting_details 'calc w=1/[\s^2^(Fo^2^)+(0.0765P)^2^+0.9332P] where P=(Fo^2^+2Fc^2^)/3'
_refine_ls_weighting_scheme calc
_refine_ls_wR_factor_gt 0.1152
_refine_ls_wR_factor_ref 0.1245
_reflns_number_gt 2433
_reflns_number_total 3168
_reflns_threshold_expression >2sigma(I)
_cod_data_source_file c6ce01296e2.cif
_cod_data_source_block 3
_cod_depositor_comments 'Adding full bibliography for 7226091--7226096.cif.'
_cod_original_sg_symbol_H-M P2/n
_cod_database_code 7226093

loop_
_symmetry_equiv_pos_as_xyz
'x, y, z'
'-x+1/2, y, -z+1/2'
'-x, -y, -z'
'x-1/2, -y, z-1/2'

loop_
_atom_site_label
_atom_site_type_symbol
_atom_site_fract_x
_atom_site_fract_y
_atom_site_fract_z
_atom_site_U_iso_or_equiv
_atom_site_adp_type
_atom_site_occupancy
_atom_site_symmetry_multiplicity
_atom_site_calc_flag
_atom_site_refinement_flags
C1 C 0.9238(4) 1.1364(6) 0.3616(3) 0.0596(13) Uani 1 1 d U
H1 H 0.9346 1.2607 0.3663 0.072 Uiso 1 1 calc R
C2 C 0.8770(3) 0.8782(5) 0.3802(2) 0.0375(9) Uani 1 1 d .
H2 H 0.8502 0.7798 0.3990 0.045 Uiso 1 1 calc R
C4 C 0.9381(3) 0.7136(5) 0.2792(2) 0.0346(9) Uani 1 1 d .
C5 C 1.0251(3) 0.6398(5) 0.2934(2) 0.0332(9) Uani 1 1 d .
C6 C 1.0340(3) 0.4942(6) 0.2446(2) 0.0398(10) Uani 1 1 d .
H6 H 1.0920 0.4453 0.2509 0.048 Uiso 1 1 calc R
C7 C 0.9597(3) 0.4193(6) 0.1868(2) 0.0406(10) Uani 1 1 d .
H7 H 0.9678 0.3198 0.1555 0.049 Uiso 1 1 calc R
C8 C 0.8733(3) 0.4908(5) 0.1750(2) 0.0354(9) Uani 1 1 d .
C10 C 0.8634(3) 0.6422(6) 0.2205(2) 0.0396(10) Uani 1 1 d .
H10 H 0.8060 0.6958 0.2114 0.047 Uiso 1 1 calc R
C9 C 0.7894(3) 0.4101(6) 0.1146(3) 0.0425(10) Uani 1 1 d .
C11 C 1.1068(3) 0.7074(5) 0.3610(3) 0.0378(10) Uani 1 1 d .
C12 C 0.7958(3) 0.8213(6) 0.5919(3) 0.0561(13) Uani 1 1 d .
H12 H 0.8550 0.8368 0.6269 0.067 Uiso 1 1 calc R
C13 C 0.7370(3) 0.6916(6) 0.5997(3) 0.0548(13) Uani 1 1 d .
H13 H 0.7476 0.6025 0.6407 0.066 Uiso 1 1 calc R
C14 C 0.6728(3) 0.8601(5) 0.4924(3) 0.0395(10) Uani 1 1 d .
H14 H 0.6299 0.9067 0.4456 0.047 Uiso 1 1 calc R
C15 C 0.5774(3) 0.6059(5) 0.5178(2) 0.0355(9) Uani 1 1 d .
C17 C 0.5843(3) 0.4254(6) 0.5397(2) 0.0392(9) Uani 1 1 d .
H17 H 0.6414 0.3756 0.5666 0.047 Uiso 1 1 calc R
C16 C 0.4932(3) 0.6819(5) 0.4780(3) 0.0395(10) Uani 1 1 d .
H16 H 0.4888 0.8041 0.4633 0.047 Uiso 1 1 calc R
N1 N 0.8750(2) 1.0484(4) 0.4054(2) 0.0394(8) Uani 1 1 d .
N2 N 0.9226(2) 0.8698(4) 0.3244(2) 0.0376(8) Uani 1 1 d .
N3 N 0.7551(2) 0.9267(5) 0.5246(2) 0.0399(8) Uani 1 1 d .
N4 N 0.6584(2) 0.7159(4) 0.5358(2) 0.0368(8) Uani 1 1 d .
C3 C 0.9541(3) 1.0346(5) 0.3127(3) 0.0414(10) Uani 1 1 d U
H3 H 0.9892 1.0675 0.2780 0.050 Uiso 1 1 calc RD
O1 O 0.7139(2) 0.4828(5) 0.1027(2) 0.0691(10) Uani 1 1 d .
O2 O 0.80250(19) 0.2632(4) 0.08061(18) 0.0493(8) Uani 1 1 d .
O3 O 1.09027(19) 0.7585(4) 0.42711(17) 0.0475(7) Uani 1 1 d .
O4 O 1.1838(2) 0.7047(5) 0.3509(2) 0.0568(8) Uani 1 1 d .
Zn1 Zn 0.80803(3) 1.14766(6) 0.48505(3) 0.03184(19) Uani 1 1 d .
O5 O 1.0569(6) 1.0268(10) 0.1669(4) 0.182(3) Uani 1 1 d GU
H5A H 1.0762 1.1214 0.1957 0.273 Uiso 1 1 d GD
H5B H 1.1004 0.9504 0.1742 0.273 Uiso 1 1 d G
O6 O 1.2500 0.9150(15) 0.2500 0.209(5) Uani 1 2 d SGU
H6A H 1.2558 0.8096 0.2315 0.313 Uiso 0.50 1 d PG
H6B H 1.2187 0.9082 0.2844 0.313 Uiso 0.50 1 d PG

loop_
_atom_site_aniso_label
_atom_site_aniso_U_11
_atom_site_aniso_U_22
_atom_site_aniso_U_33
_atom_site_aniso_U_23
_atom_site_aniso_U_13
_atom_site_aniso_U_12
C1 0.074(3) 0.039(3) 0.076(4) -0.003(2) 0.039(3) -0.014(2)
C2 0.035(2) 0.041(2) 0.036(2) -0.0050(18) 0.0095(18) -0.0056(18)
C4 0.036(2) 0.037(2) 0.031(2) -0.0019(17) 0.0109(17) -0.0029(18)
C5 0.029(2) 0.040(2) 0.0290(19) 0.0016(17) 0.0048(16) -0.0029(17)
C6 0.029(2) 0.047(3) 0.040(2) -0.003(2) 0.0065(18) 0.0030(18)
C7 0.040(2) 0.043(2) 0.038(2) -0.0086(19) 0.0098(19) -0.0017(19)
C8 0.034(2) 0.041(2) 0.029(2) -0.0021(17) 0.0076(17) -0.0059(18)
C10 0.028(2) 0.051(3) 0.038(2) -0.0052(19) 0.0066(18) -0.0017(18)
C9 0.042(3) 0.046(3) 0.039(2) -0.002(2) 0.011(2) -0.008(2)
C11 0.036(2) 0.032(2) 0.042(3) 0.0035(18) 0.0056(19) -0.0028(17)
C12 0.038(3) 0.053(3) 0.063(3) 0.019(2) -0.009(2) -0.010(2)
C13 0.042(3) 0.054(3) 0.057(3) 0.023(2) -0.004(2) -0.009(2)
C14 0.031(2) 0.042(2) 0.040(2) 0.0029(19) 0.0022(17) -0.0055(18)
C15 0.031(2) 0.037(2) 0.040(2) -0.0025(18) 0.0123(17) -0.0058(17)
C17 0.033(2) 0.040(2) 0.044(2) 0.0011(19) 0.0097(18) 0.0007(18)
C16 0.039(2) 0.031(2) 0.049(3) 0.0032(18) 0.012(2) 0.0010(18)
N1 0.0353(19) 0.039(2) 0.044(2) -0.0046(16) 0.0109(16) -0.0034(15)
N2 0.0322(18) 0.040(2) 0.0394(19) -0.0050(15) 0.0086(15) -0.0004(15)
N3 0.0348(19) 0.0366(18) 0.045(2) 0.0029(16) 0.0053(16) -0.0062(15)
N4 0.0309(18) 0.0353(18) 0.0425(19) 0.0053(15) 0.0078(15) -0.0043(14)
C3 0.060(3) 0.026(2) 0.055(3) -0.0013(19) 0.042(2) -0.0071(19)
O1 0.0358(19) 0.073(2) 0.083(3) -0.0256(19) -0.0075(16) 0.0026(17)
O2 0.0396(17) 0.055(2) 0.0506(18) -0.0189(16) 0.0086(14) -0.0121(14)
O3 0.0404(16) 0.061(2) 0.0346(16) -0.0098(15) 0.0013(13) -0.0126(14)
O4 0.0322(17) 0.070(2) 0.064(2) -0.0137(17) 0.0067(15) -0.0047(15)
Zn1 0.0249(3) 0.0350(3) 0.0322(3) -0.0003(2) 0.00269(18) -0.00192(19)
O5 0.302(9) 0.126(5) 0.136(5) 0.009(4) 0.093(6) 0.048(6)
O6 0.337(14) 0.136(7) 0.233(11) 0.000 0.211(10) 0.000

loop_
_atom_type_symbol
_atom_type_description
_atom_type_scat_dispersion_real
_atom_type_scat_dispersion_imag
_atom_type_scat_source
C C 0.0033 0.0016 'International Tables Vol C Tables 4.2.6.8 and 6.1.1.4'
H H 0.0000 0.0000 'International Tables Vol C Tables 4.2.6.8 and 6.1.1.4'
N N 0.0061 0.0033 'International Tables Vol C Tables 4.2.6.8 and 6.1.1.4'
O O 0.0106 0.0060 'International Tables Vol C Tables 4.2.6.8 and 6.1.1.4'
Zn Zn 0.2839 1.4301 'International Tables Vol C Tables 4.2.6.8 and 6.1.1.4'

loop_
_geom_angle_atom_site_label_1
_geom_angle_atom_site_label_2
_geom_angle_atom_site_label_3
_geom_angle
_geom_angle_site_symmetry_1
_geom_angle_site_symmetry_3
C3 C1 N1 114.9(4) . .
C3 C1 H1 122.6 . .
N1 C1 H1 122.6 . .
N2 C2 N1 109.6(4) . .
N2 C2 H2 125.2 . .
N1 C2 H2 125.2 . .
C10 C4 C5 121.6(4) . .
C10 C4 N2 117.2(3) . .
C5 C4 N2 121.2(3) . .
C6 C5 C4 117.1(3) . .
C6 C5 C11 120.2(3) . .
C4 C5 C11 122.7(3) . .
C7 C6 C5 121.9(4) . .
C7 C6 H6 119.1 . .
C5 C6 H6 119.1 . .
C6 C7 C8 120.4(4) . .
C6 C7 H7 119.8 . .
C8 C7 H7 119.8 . .
C7 C8 C10 118.7(4) . .
C7 C8 C9 122.4(4) . .
C10 C8 C9 118.9(4) . .
C4 C10 C8 120.2(4) . .
C4 C10 H10 119.9 . .
C8 C10 H10 119.9 . .
O1 C9 O2 124.1(4) . .
O1 C9 C8 120.6(4) . .
O2 C9 C8 115.3(4) . .
O4 C11 O3 124.4(4) . .
O4 C11 C5 120.1(4) . .
O3 C11 C5 115.4(3) . .
C13 C12 N3 109.3(4) . .
C13 C12 H12 125.3 . .
N3 C12 H12 125.3 . .
C12 C13 N4 106.7(4) . .
C12 C13 H13 126.6 . .
N4 C13 H13 126.6 . .
N3 C14 N4 111.2(4) . .
N3 C14 H14 124.4 . .
N4 C14 H14 124.4 . .
C17 C15 C16 120.7(4) . .
C17 C15 N4 119.7(4) . .
C16 C15 N4 119.6(4) . .
C15 C17 C16 120.1(4) . 3_666
C15 C17 H17 119.9 . .
C16 C17 H17 119.9 3_666 .
C17 C16 C15 119.2(4) 3_666 .
C17 C16 H16 120.4 3_666 .
C15 C16 H16 120.4 . .
C2 N1 C1 102.3(4) . .
C2 N1 Zn1 127.6(3) . .
C1 N1 Zn1 130.0(3) . .
C2 N2 C3 110.2(3) . .
C2 N2 C4 127.9(3) . .
C3 N2 C4 121.9(3) . .
C14 N3 C12 106.2(3) . .
C14 N3 Zn1 126.5(3) . .
C12 N3 Zn1 127.2(3) . .
C14 N4 C13 106.6(3) . .
C14 N4 C15 126.9(3) . .
C13 N4 C15 126.5(3) . .
C1 C3 N2 102.9(3) . .
C1 C3 H3 128.5 . .
N2 C3 H3 128.5 . .
C9 O2 Zn1 114.2(3) . 2_645
C11 O3 Zn1 117.2(3) . 3_776
O2 Zn1 O3 130.90(15) 2_665 3_776
O2 Zn1 N3 100.33(13) 2_665 .
O3 Zn1 N3 110.32(13) 3_776 .
O2 Zn1 N1 107.72(13) 2_665 .
O3 Zn1 N1 100.72(13) 3_776 .
N3 Zn1 N1 104.49(13) . .
H5A O5 H5B 109.5 . .
H6A O6 H6B 109.5 . .

loop_
_geom_bond_atom_site_label_1
_geom_bond_atom_site_label_2
_geom_bond_distance
_geom_bond_site_symmetry_2
C1 C3 1.291(6) .
C1 N1 1.351(5) .
C1 H1 0.9300 .
C2 N2 1.318(5) .
C2 N1 1.326(5) .
C2 H2 0.9300 .
C4 C10 1.375(5) .
C4 C5 1.387(5) .
C4 N2 1.436(5) .
C5 C6 1.380(5) .
C5 C11 1.505(5) .
C6 C7 1.375(5) .
C6 H6 0.9300 .
C7 C8 1.376(5) .
C7 H7 0.9300 .
C8 C10 1.384(5) .
C8 C9 1.505(5) .
C10 H10 0.9300 .
C9 O1 1.230(5) .
C9 O2 1.266(5) .
C11 O4 1.232(5) .
C11 O3 1.263(5) .
C12 C13 1.342(6) .
C12 N3 1.362(5) .
C12 H12 0.9300 .
C13 N4 1.367(5) .
C13 H13 0.9300 .
C14 N3 1.308(5) .
C14 N4 1.341(5) .
C14 H14 0.9300 .
C15 C17 1.375(6) .
C15 C16 1.382(6) .
C15 N4 1.433(5) .
C17 C16 1.379(6) 3_666
C17 H17 0.9300 .
C16 C17 1.379(6) 3_666
C16 H16 0.9300 .
N1 Zn1 2.038(3) .
N2 C3 1.340(5) .
N3 Zn1 2.012(3) .
C3 H3 0.9300 .
O2 Zn1 1.922(3) 2_645
O3 Zn1 1.930(3) 3_776
Zn1 O2 1.922(3) 2_665
Zn1 O3 1.930(3) 3_776
O5 H5A 0.8499 .
O5 H5B 0.8500 .
O6 H6A 0.8500 .
O6 H6B 0.8499 .

loop_
_geom_torsion_atom_site_label_1
_geom_torsion_atom_site_label_2
_geom_torsion_atom_site_label_3
_geom_torsion_atom_site_label_4
_geom_torsion
_geom_torsion_site_symmetry_4
C10 C4 C5 C6 1.6(6) .
N2 C4 C5 C6 -177.4(3) .
C10 C4 C5 C11 -175.8(4) .
N2 C4 C5 C11 5.1(6) .
C4 C5 C6 C7 -2.9(6) .
C11 C5 C6 C7 174.6(4) .
C5 C6 C7 C8 1.1(6) .
C6 C7 C8 C10 1.9(6) .
C6 C7 C8 C9 -178.0(4) .
C5 C4 C10 C8 1.4(6) .
N2 C4 C10 C8 -179.6(4) .
C7 C8 C10 C4 -3.1(6) .
C9 C8 C10 C4 176.7(4) .
C7 C8 C9 O1 -176.4(4) .
C10 C8 C9 O1 3.7(6) .
C7 C8 C9 O2 5.7(6) .
C10 C8 C9 O2 -174.1(4) .
C6 C5 C11 O4 35.6(6) .
C4 C5 C11 O4 -147.0(4) .
C6 C5 C11 O3 -142.0(4) .
C4 C5 C11 O3 35.3(5) .
N3 C12 C13 N4 0.4(6) .
C16 C15 C17 C16 0.1(7) 3_666
N4 C15 C17 C16 -179.4(4) 3_666
C17 C15 C16 C17 -0.1(7) 3_666
N4 C15 C16 C17 179.4(4) 3_666
N2 C2 N1 C1 -1.0(5) .
N2 C2 N1 Zn1 175.8(3) .
C3 C1 N1 C2 0.2(6) .
C3 C1 N1 Zn1 -176.5(3) .
N1 C2 N2 C3 1.5(5) .
N1 C2 N2 C4 -177.5(4) .
C10 C4 N2 C2 69.0(5) .
C5 C4 N2 C2 -111.9(5) .
C10 C4 N2 C3 -109.9(4) .
C5 C4 N2 C3 69.2(5) .
N4 C14 N3 C12 -0.2(5) .
N4 C14 N3 Zn1 -177.6(3) .
C13 C12 N3 C14 -0.1(6) .
C13 C12 N3 Zn1 177.2(3) .
N3 C14 N4 C13 0.4(5) .
N3 C14 N4 C15 -178.3(4) .
C12 C13 N4 C14 -0.5(5) .
C12 C13 N4 C15 178.2(4) .
C17 C15 N4 C14 150.0(4) .
C16 C15 N4 C14 -29.5(6) .
C17 C15 N4 C13 -28.5(6) .
C16 C15 N4 C13 152.0(4) .
N1 C1 C3 N2 0.7(6) .
C2 N2 C3 C1 -1.3(5) .
C4 N2 C3 C1 177.8(4) .
O1 C9 O2 Zn1 -5.3(6) 2_645
C8 C9 O2 Zn1 172.5(3) 2_645
O4 C11 O3 Zn1 4.0(6) 3_776
C5 C11 O3 Zn1 -178.5(2) 3_776
C14 N3 Zn1 O2 18.0(4) 2_665
C12 N3 Zn1 O2 -158.9(4) 2_665
C14 N3 Zn1 O3 158.9(3) 3_776
C12 N3 Zn1 O3 -17.9(4) 3_776
C14 N3 Zn1 N1 -93.6(4) .
C12 N3 Zn1 N1 89.6(4) .
C2 N1 Zn1 O2 -101.2(3) 2_665
C1 N1 Zn1 O2 74.7(4) 2_665
C2 N1 Zn1 O3 119.3(3) 3_776
C1 N1 Zn1 O3 -64.7(4) 3_776
C2 N1 Zn1 N3 4.9(4) .
C1 N1 Zn1 N3 -179.2(4) .
